data_4106740
loop_
_publ_author_name
'Ekaterina Tkatchouk'
'Neal P. Mankad'
'Diego Benitez'
'William A. Goddard'
'F. Dean Toste'

_publ_section_title
;
 Two Metals Are Better Than One in the Gold Catalyzed Oxidative
 Heteroarylation of Alkenes
;
_journal_name_full 'Journal of the American Chemical Society'
_journal_page_first 14293
_journal_page_last 14300
_journal_paper_doi 10.1021/ja2012627
_journal_volume 133
_journal_year 2011
_chemical_formula_sum 'C33 H49 Au N2'
_chemical_formula_weight 670.71
_chemical_name_common IPrAuCH2CH2tBu
_chemical_name_systematic
; 
 ? 
;
_space_group_IT_number 2
_symmetry_cell_setting triclinic
_symmetry_space_group_name_Hall '-P 1'
_symmetry_space_group_name_H-M 'P -1'
_atom_sites_solution_hydrogens geom
_atom_sites_solution_primary direct
_atom_sites_solution_secondary difmap
_audit_creation_method SHELXL-97
_cell_angle_alpha 92.008(2)
_cell_angle_beta 94.622(2)
_cell_angle_gamma 95.187(2)
_cell_formula_units_Z 2
_cell_length_a 9.8072(4)
_cell_length_b 10.5644(4)
_cell_length_c 15.4385(7)
_cell_measurement_reflns_used 9746
_cell_measurement_temperature 100(2)
_cell_measurement_theta_max 25.40
_cell_measurement_theta_min 2.39
_cell_volume 1586.37(11)
_computing_cell_refinement 'Bruker SMART'
_computing_data_collection 'Bruker SMART'
_computing_data_reduction 'Bruker SAINT'
_computing_molecular_graphics 'Bruker SHELXTL'
_computing_publication_material 'Bruker SHELXTL'
_computing_structure_refinement 'SHELXL-97 (Sheldrick, 1997)'
_computing_structure_solution 'SHELXS-97 (Sheldrick, 1990)'
_diffrn_ambient_temperature 100(2)
_diffrn_measured_fraction_theta_full 0.999
_diffrn_measured_fraction_theta_max 0.999
_diffrn_measurement_device_type 'CCD area detector'
_diffrn_measurement_method 'phi and omega scans'
_diffrn_radiation_monochromator graphite
_diffrn_radiation_source 'fine-focus sealed tube'
_diffrn_radiation_type MoK\a
_diffrn_radiation_wavelength 0.71073
_diffrn_reflns_av_R_equivalents 0.0236
_diffrn_reflns_av_sigmaI/netI 0.0127
_diffrn_reflns_limit_h_max 11
_diffrn_reflns_limit_h_min -11
_diffrn_reflns_limit_k_max 12
_diffrn_reflns_limit_k_min -12
_diffrn_reflns_limit_l_max 18
_diffrn_reflns_limit_l_min -18
_diffrn_reflns_number 45192
_diffrn_reflns_theta_full 25.40
_diffrn_reflns_theta_max 25.40
_diffrn_reflns_theta_min 1.32
_exptl_absorpt_coefficient_mu 4.658
_exptl_absorpt_correction_T_max 0.911
_exptl_absorpt_correction_T_min 0.756
_exptl_absorpt_correction_type multi-scan
_exptl_crystal_colour colourless
_exptl_crystal_density_diffrn 1.404
_exptl_crystal_description block
_exptl_crystal_F_000 680
_exptl_crystal_size_max 0.15
_exptl_crystal_size_mid 0.05
_exptl_crystal_size_min 0.02
_refine_diff_density_max 0.747
_refine_diff_density_min -0.494
_refine_diff_density_rms 0.056
_refine_ls_extinction_method none
_refine_ls_goodness_of_fit_ref 1.048
_refine_ls_hydrogen_treatment constr
_refine_ls_matrix_type full
_refine_ls_number_parameters 336
_refine_ls_number_reflns 5834
_refine_ls_number_restraints 0
_refine_ls_restrained_S_all 1.048
_refine_ls_R_factor_all 0.0135
_refine_ls_R_factor_gt 0.0128
_refine_ls_shift/su_max 0.006
_refine_ls_shift/su_mean 0.000
_refine_ls_structure_factor_coef Fsqd
_refine_ls_weighting_details 'calc w=1/[\s^2^(Fo^2^)+(0.0138P)^2^+1.4265P] where P=(Fo^2^+2Fc^2^)/3'
_refine_ls_weighting_scheme calc
_refine_ls_wR_factor_gt 0.0315
_refine_ls_wR_factor_ref 0.0319
_reflns_number_gt 5674
_reflns_number_total 5834
_reflns_threshold_expression >2sigma(I)
_cod_data_source_file ja2012627_si_002_1.cif
_cod_data_source_block npm017
_cod_original_cell_volume 1586.36(11)
_cod_database_code 4106740

loop_
_symmetry_equiv_pos_as_xyz
'x, y, z'
'-x, -y, -z'

loop_
_atom_site_label
_atom_site_type_symbol
_atom_site_fract_x
_atom_site_fract_y
_atom_site_fract_z
_atom_site_U_iso_or_equiv
_atom_site_adp_type
_atom_site_occupancy
_atom_site_symmetry_multiplicity
_atom_site_calc_flag
_atom_site_refinement_flags
Au1 Au 0.021988(7) 0.866995(6) 0.727761(4) 0.01506(3) Uani 1 1 d .
N1 N 0.30402(16) 0.98460(14) 0.80088(10) 0.0152(3) Uani 1 1 d .
N2 N 0.31086(16) 0.92212(14) 0.66813(10) 0.0142(3) Uani 1 1 d .
C1 C 0.22228(19) 0.93478(17) 0.73054(12) 0.0146(4) Uani 1 1 d .
C2 C 0.44468(19) 0.96346(17) 0.69942(12) 0.0170(4) Uani 1 1 d .
H2 H 0.5240 0.9641 0.6679 0.020 Uiso 1 1 calc R
C3 C 0.4406(2) 1.00238(18) 0.78286(13) 0.0181(4) Uani 1 1 d .
H3 H 0.5163 1.0356 0.8219 0.022 Uiso 1 1 calc R
C4 C 0.25367(19) 1.01250(18) 0.88427(12) 0.0161(4) Uani 1 1 d .
C5 C 0.1947(2) 1.12700(18) 0.89681(13) 0.0182(4) Uani 1 1 d .
C6 C 0.1500(2) 1.15161(19) 0.97855(13) 0.0225(4) Uani 1 1 d .
H6 H 0.1101 1.2287 0.9896 0.027 Uiso 1 1 calc R
C7 C 0.1623(2) 1.0663(2) 1.04390(13) 0.0240(4) Uani 1 1 d .
H7 H 0.1317 1.0854 1.0993 0.029 Uiso 1 1 calc R
C8 C 0.2193(2) 0.9531(2) 1.02884(13) 0.0218(4) Uani 1 1 d .
H8 H 0.2265 0.8947 1.0741 0.026 Uiso 1 1 calc R
C9 C 0.2662(2) 0.92346(18) 0.94836(12) 0.0179(4) Uani 1 1 d .
C10 C 0.1791(2) 1.22066(18) 0.82480(13) 0.0220(4) Uani 1 1 d .
H10 H 0.1819 1.1726 0.7681 0.026 Uiso 1 1 calc R
C11 C 0.2954(3) 1.3240(3) 0.8318(2) 0.0708(11) Uani 1 1 d .
H11A H 0.2954 1.3730 0.8869 0.106 Uiso 1 1 calc R
H11B H 0.2841 1.3805 0.7832 0.106 Uiso 1 1 calc R
H11C H 0.3827 1.2860 0.8298 0.106 Uiso 1 1 calc R
C12 C 0.0430(3) 1.2799(4) 0.8223(2) 0.0697(11) Uani 1 1 d .
H12A H 0.0402 1.3331 0.8753 0.104 Uiso 1 1 calc R
H12B H -0.0329 1.2124 0.8186 0.104 Uiso 1 1 calc R
H12C H 0.0341 1.3323 0.7714 0.104 Uiso 1 1 calc R
C13 C 0.3211(2) 0.79596(18) 0.93135(13) 0.0201(4) Uani 1 1 d .
H13 H 0.3574 0.7968 0.8726 0.024 Uiso 1 1 calc R
C14 C 0.4395(2) 0.7730(2) 0.99795(14) 0.0262(5) Uani 1 1 d .
H14A H 0.5153 0.8392 0.9944 0.039 Uiso 1 1 calc R
H14B H 0.4711 0.6894 0.9856 0.039 Uiso 1 1 calc R
H14C H 0.4077 0.7758 1.0565 0.039 Uiso 1 1 calc R
C15 C 0.2040(2) 0.6886(2) 0.92916(16) 0.0303(5) Uani 1 1 d .
H15A H 0.1657 0.6863 0.9859 0.045 Uiso 1 1 calc R
H15B H 0.2397 0.6070 0.9161 0.045 Uiso 1 1 calc R
H15C H 0.1318 0.7040 0.8841 0.045 Uiso 1 1 calc R
C16 C 0.26951(19) 0.88718(18) 0.57782(12) 0.0149(4) Uani 1 1 d .
C17 C 0.25957(19) 0.98666(18) 0.52065(12) 0.0161(4) Uani 1 1 d .
C18 C 0.2262(2) 0.95423(19) 0.43264(12) 0.0190(4) Uani 1 1 d .
H18 H 0.2190 1.0193 0.3921 0.023 Uiso 1 1 calc R
C19 C 0.2032(2) 0.82746(19) 0.40390(12) 0.0208(4) Uani 1 1 d .
H19 H 0.1826 0.8065 0.3436 0.025 Uiso 1 1 calc R
C20 C 0.2102(2) 0.73182(19) 0.46224(13) 0.0196(4) Uani 1 1 d .
H20 H 0.1920 0.6457 0.4415 0.024 Uiso 1 1 calc R
C21 C 0.24344(19) 0.75864(17) 0.55098(12) 0.0158(4) Uani 1 1 d .
C22 C 0.2799(2) 1.12606(18) 0.55175(13) 0.0183(4) Uani 1 1 d .
H22 H 0.3044 1.1293 0.6160 0.022 Uiso 1 1 calc R
C23 C 0.3977(2) 1.19788(19) 0.50964(14) 0.0248(4) Uani 1 1 d .
H23A H 0.4818 1.1556 0.5213 0.037 Uiso 1 1 calc R
H23B H 0.4120 1.2855 0.5339 0.037 Uiso 1 1 calc R
H23C H 0.3749 1.1986 0.4467 0.037 Uiso 1 1 calc R
C24 C 0.1451(2) 1.1882(2) 0.53534(16) 0.0301(5) Uani 1 1 d .
H24A H 0.1175 1.1845 0.4728 0.045 Uiso 1 1 calc R
H24B H 0.1587 1.2772 0.5568 0.045 Uiso 1 1 calc R
H24C H 0.0732 1.1427 0.5659 0.045 Uiso 1 1 calc R
C25 C 0.2511(2) 0.65054(18) 0.61314(13) 0.0197(4) Uani 1 1 d .
H25 H 0.2833 0.6880 0.6724 0.024 Uiso 1 1 calc R
C26 C 0.3544(2) 0.5586(2) 0.58648(15) 0.0272(5) Uani 1 1 d .
H26A H 0.3238 0.5194 0.5289 0.041 Uiso 1 1 calc R
H26B H 0.3604 0.4921 0.6290 0.041 Uiso 1 1 calc R
H26C H 0.4449 0.6054 0.5845 0.041 Uiso 1 1 calc R
C27 C 0.1096(2) 0.5783(2) 0.61807(15) 0.0270(5) Uani 1 1 d .
H27A H 0.0443 0.6379 0.6347 0.041 Uiso 1 1 calc R
H27B H 0.1161 0.5132 0.6615 0.041 Uiso 1 1 calc R
H27C H 0.0778 0.5376 0.5611 0.041 Uiso 1 1 calc R
C28 C -0.1726(2) 0.77442(19) 0.72898(13) 0.0216(4) Uani 1 1 d .
H28A H -0.2366 0.8359 0.7466 0.026 Uiso 1 1 calc R
H28B H -0.2048 0.7403 0.6696 0.026 Uiso 1 1 calc R
C29 C -0.1741(2) 0.66489(19) 0.79196(13) 0.0199(4) Uani 1 1 d .
H29A H -0.1567 0.7024 0.8519 0.024 Uiso 1 1 calc R
H29B H -0.0962 0.6147 0.7811 0.024 Uiso 1 1 calc R
C30 C -0.3056(2) 0.57220(19) 0.78817(14) 0.0225(4) Uani 1 1 d .
C31 C -0.2946(3) 0.4889(2) 0.86717(17) 0.0386(6) Uani 1 1 d .
H31A H -0.3747 0.4260 0.8646 0.058 Uiso 1 1 calc R
H31B H -0.2911 0.5425 0.9206 0.058 Uiso 1 1 calc R
H31C H -0.2107 0.4450 0.8669 0.058 Uiso 1 1 calc R
C32 C -0.4321(2) 0.6456(2) 0.79146(15) 0.0283(5) Uani 1 1 d .
H32A H -0.4448 0.6923 0.7381 0.042 Uiso 1 1 calc R
H32B H -0.4197 0.7058 0.8419 0.042 Uiso 1 1 calc R
H32C H -0.5133 0.5859 0.7965 0.042 Uiso 1 1 calc R
C33 C -0.3165(3) 0.4869(2) 0.70562(16) 0.0344(5) Uani 1 1 d .
H33A H -0.3994 0.4274 0.7041 0.052 Uiso 1 1 calc R
H33B H -0.2355 0.4392 0.7051 0.052 Uiso 1 1 calc R
H33C H -0.3218 0.5395 0.6546 0.052 Uiso 1 1 calc R

loop_
_atom_site_aniso_label
_atom_site_aniso_U_11
_atom_site_aniso_U_22
_atom_site_aniso_U_33
_atom_site_aniso_U_23
_atom_site_aniso_U_13
_atom_site_aniso_U_12
Au1 0.01352(4) 0.01857(4) 0.01292(4) 0.00277(3) 0.00144(3) -0.00046(3)
N1 0.0151(8) 0.0171(8) 0.0135(8) 0.0013(6) 0.0014(6) 0.0009(6)
N2 0.0147(8) 0.0145(7) 0.0135(8) 0.0009(6) 0.0024(6) 0.0010(6)
C1 0.0181(10) 0.0130(8) 0.0131(9) 0.0028(7) 0.0021(7) 0.0024(7)
C2 0.0129(9) 0.0183(9) 0.0199(10) 0.0016(7) 0.0032(7) 0.0002(7)
C3 0.0133(9) 0.0206(9) 0.0196(10) 0.0006(8) 0.0003(7) -0.0010(7)
C4 0.0145(9) 0.0203(9) 0.0126(9) -0.0019(7) 0.0013(7) -0.0025(7)
C5 0.0166(10) 0.0185(9) 0.0185(10) -0.0013(8) 0.0002(8) -0.0019(7)
C6 0.0237(11) 0.0227(10) 0.0212(10) -0.0043(8) 0.0039(8) 0.0026(8)
C7 0.0256(11) 0.0307(11) 0.0157(10) -0.0030(8) 0.0045(8) 0.0009(9)
C8 0.0237(11) 0.0257(10) 0.0159(10) 0.0040(8) 0.0023(8) -0.0002(8)
C9 0.0157(10) 0.0200(9) 0.0173(9) 0.0004(7) -0.0004(7) -0.0004(7)
C10 0.0288(11) 0.0179(9) 0.0197(10) 0.0012(8) 0.0022(8) 0.0028(8)
C11 0.058(2) 0.0561(19) 0.090(3) 0.0513(18) -0.0328(18) -0.0256(16)
C12 0.0345(16) 0.112(3) 0.070(2) 0.061(2) 0.0079(15) 0.0239(17)
C13 0.0244(11) 0.0201(10) 0.0161(9) 0.0028(8) 0.0016(8) 0.0035(8)
C14 0.0250(11) 0.0288(11) 0.0251(11) 0.0053(9) -0.0009(9) 0.0044(9)
C15 0.0310(13) 0.0221(11) 0.0361(13) 0.0013(9) -0.0047(10) 0.0001(9)
C16 0.0121(9) 0.0194(9) 0.0138(9) 0.0004(7) 0.0031(7) 0.0032(7)
C17 0.0128(9) 0.0186(9) 0.0180(9) 0.0021(7) 0.0054(7) 0.0035(7)
C18 0.0180(10) 0.0239(10) 0.0168(10) 0.0060(8) 0.0045(8) 0.0060(8)
C19 0.0211(10) 0.0290(11) 0.0126(9) -0.0017(8) 0.0015(8) 0.0054(8)
C20 0.0195(10) 0.0196(10) 0.0197(10) -0.0036(8) 0.0013(8) 0.0033(8)
C21 0.0137(9) 0.0169(9) 0.0173(9) 0.0016(7) 0.0035(7) 0.0026(7)
C22 0.0212(10) 0.0165(9) 0.0185(10) 0.0026(7) 0.0053(8) 0.0041(8)
C23 0.0234(11) 0.0199(10) 0.0320(12) 0.0015(8) 0.0079(9) 0.0017(8)
C24 0.0256(12) 0.0231(11) 0.0435(14) 0.0007(10) 0.0089(10) 0.0077(9)
C25 0.0245(11) 0.0157(9) 0.0186(10) 0.0001(7) 0.0002(8) 0.0022(8)
C26 0.0308(12) 0.0208(10) 0.0311(12) 0.0053(9) 0.0025(9) 0.0063(9)
C27 0.0296(12) 0.0207(10) 0.0310(12) 0.0045(9) 0.0060(9) -0.0008(9)
C28 0.0186(10) 0.0262(10) 0.0194(10) 0.0051(8) 0.0005(8) -0.0011(8)
C29 0.0198(10) 0.0225(10) 0.0173(10) 0.0024(8) 0.0014(8) 0.0012(8)
C30 0.0217(11) 0.0205(10) 0.0254(11) 0.0037(8) 0.0027(8) 0.0011(8)
C31 0.0361(14) 0.0356(13) 0.0444(15) 0.0188(11) 0.0059(11) -0.0037(11)
C32 0.0215(11) 0.0274(11) 0.0370(13) 0.0029(9) 0.0089(9) 0.0016(9)
C33 0.0314(13) 0.0273(12) 0.0425(14) -0.0090(10) -0.0046(10) 0.0029(10)

loop_
_atom_type_symbol
_atom_type_description
_atom_type_scat_dispersion_real
_atom_type_scat_dispersion_imag
_atom_type_scat_source
C C 0.0033 0.0016 'International Tables Vol C Tables 4.2.6.8 and 6.1.1.4'
H H 0.0000 0.0000 'International Tables Vol C Tables 4.2.6.8 and 6.1.1.4'
N N 0.0061 0.0033 'International Tables Vol C Tables 4.2.6.8 and 6.1.1.4'
Au Au -2.0133 8.8022 'International Tables Vol C Tables 4.2.6.8 and 6.1.1.4'

loop_
_geom_angle_atom_site_label_1
_geom_angle_atom_site_label_2
_geom_angle_atom_site_label_3
_geom_angle
C1 Au1 C28 172.21(7)
C1 N1 C3 111.55(15)
C1 N1 C4 123.55(16)
C3 N1 C4 124.88(15)
C1 N2 C2 111.23(15)
C1 N2 C16 124.45(16)
C2 N2 C16 123.80(15)
N1 C1 N2 103.89(16)
N1 C1 Au1 126.88(13)
N2 C1 Au1 128.41(13)
C3 C2 N2 106.84(16)
C3 C2 H2 126.6
N2 C2 H2 126.6
C2 C3 N1 106.49(17)
C2 C3 H3 126.8
N1 C3 H3 126.8
C9 C4 C5 123.24(17)
C9 C4 N1 118.10(16)
C5 C4 N1 118.67(17)
C6 C5 C4 116.95(18)
C6 C5 C10 121.06(18)
C4 C5 C10 121.99(17)
C7 C6 C5 121.37(19)
C7 C6 H6 119.3
C5 C6 H6 119.3
C6 C7 C8 120.15(18)
C6 C7 H7 119.9
C8 C7 H7 119.9
C7 C8 C9 121.03(19)
C7 C8 H8 119.5
C9 C8 H8 119.5
C4 C9 C8 117.25(18)
C4 C9 C13 122.32(17)
C8 C9 C13 120.36(18)
C11 C10 C5 111.63(18)
C11 C10 C12 109.5(2)
C5 C10 C12 112.84(19)
C11 C10 H10 107.5
C5 C10 H10 107.5
C12 C10 H10 107.5
C10 C11 H11A 109.5
C10 C11 H11B 109.5
H11A C11 H11B 109.5
C10 C11 H11C 109.5
H11A C11 H11C 109.5
H11B C11 H11C 109.5
C10 C12 H12A 109.5
C10 C12 H12B 109.5
H12A C12 H12B 109.5
C10 C12 H12C 109.5
H12A C12 H12C 109.5
H12B C12 H12C 109.5
C9 C13 C14 111.78(16)
C9 C13 C15 110.00(17)
C14 C13 C15 111.47(17)
C9 C13 H13 107.8
C14 C13 H13 107.8
C15 C13 H13 107.8
C13 C14 H14A 109.5
C13 C14 H14B 109.5
H14A C14 H14B 109.5
C13 C14 H14C 109.5
H14A C14 H14C 109.5
H14B C14 H14C 109.5
C13 C15 H15A 109.5
C13 C15 H15B 109.5
H15A C15 H15B 109.5
C13 C15 H15C 109.5
H15A C15 H15C 109.5
H15B C15 H15C 109.5
C21 C16 C17 123.12(17)
C21 C16 N2 119.93(16)
C17 C16 N2 116.94(16)
C18 C17 C16 117.57(17)
C18 C17 C22 119.98(17)
C16 C17 C22 122.43(17)
C19 C18 C17 120.50(18)
C19 C18 H18 119.8
C17 C18 H18 119.8
C20 C19 C18 120.46(18)
C20 C19 H19 119.8
C18 C19 H19 119.8
C19 C20 C21 121.51(18)
C19 C20 H20 119.2
C21 C20 H20 119.2
C20 C21 C16 116.79(17)
C20 C21 C25 119.95(17)
C16 C21 C25 123.26(17)
C17 C22 C23 111.56(16)
C17 C22 C24 110.10(17)
C23 C22 C24 111.68(17)
C17 C22 H22 107.8
C23 C22 H22 107.8
C24 C22 H22 107.8
C22 C23 H23A 109.5
C22 C23 H23B 109.5
H23A C23 H23B 109.5
C22 C23 H23C 109.5
H23A C23 H23C 109.5
H23B C23 H23C 109.5
C22 C24 H24A 109.5
C22 C24 H24B 109.5
H24A C24 H24B 109.5
C22 C24 H24C 109.5
H24A C24 H24C 109.5
H24B C24 H24C 109.5
C21 C25 C27 111.12(17)
C21 C25 C26 111.14(16)
C27 C25 C26 110.12(16)
C21 C25 H25 108.1
C27 C25 H25 108.1
C26 C25 H25 108.1
C25 C26 H26A 109.5
C25 C26 H26B 109.5
H26A C26 H26B 109.5
C25 C26 H26C 109.5
H26A C26 H26C 109.5
H26B C26 H26C 109.5
C25 C27 H27A 109.5
C25 C27 H27B 109.5
H27A C27 H27B 109.5
C25 C27 H27C 109.5
H27A C27 H27C 109.5
H27B C27 H27C 109.5
C29 C28 Au1 111.44(13)
C29 C28 H28A 109.3
Au1 C28 H28A 109.3
C29 C28 H28B 109.3
Au1 C28 H28B 109.3
H28A C28 H28B 108.0
C28 C29 C30 117.38(17)
C28 C29 H29A 108.0
C30 C29 H29A 108.0
C28 C29 H29B 108.0
C30 C29 H29B 108.0
H29A C29 H29B 107.2
C33 C30 C32 110.49(18)
C33 C30 C31 108.79(19)
C32 C30 C31 109.28(18)
C33 C30 C29 109.92(18)
C32 C30 C29 110.45(17)
C31 C30 C29 107.86(18)
C30 C31 H31A 109.5
C30 C31 H31B 109.5
H31A C31 H31B 109.5
C30 C31 H31C 109.5
H31A C31 H31C 109.5
H31B C31 H31C 109.5
C30 C32 H32A 109.5
C30 C32 H32B 109.5
H32A C32 H32B 109.5
C30 C32 H32C 109.5
H32A C32 H32C 109.5
H32B C32 H32C 109.5
C30 C33 H33A 109.5
C30 C33 H33B 109.5
H33A C33 H33B 109.5
C30 C33 H33C 109.5
H33A C33 H33C 109.5
H33B C33 H33C 109.5

loop_
_geom_bond_atom_site_label_1
_geom_bond_atom_site_label_2
_geom_bond_distance
Au1 C1 2.0256(19)
Au1 C28 2.066(2)
N1 C1 1.357(2)
N1 C3 1.387(2)
N1 C4 1.446(2)
N2 C1 1.359(2)
N2 C2 1.388(2)
N2 C16 1.446(2)
C2 C3 1.343(3)
C2 H2 0.9500
C3 H3 0.9500
C4 C9 1.395(3)
C4 C5 1.401(3)
C5 C6 1.393(3)
C5 C10 1.522(3)
C6 C7 1.381(3)
C6 H6 0.9500
C7 C8 1.386(3)
C7 H7 0.9500
C8 C9 1.394(3)
C8 H8 0.9500
C9 C13 1.518(3)
C10 C11 1.501(3)
C10 C12 1.523(4)
C10 H10 1.0000
C11 H11A 0.9800
C11 H11B 0.9800
C11 H11C 0.9800
C12 H12A 0.9800
C12 H12B 0.9800
C12 H12C 0.9800
C13 C14 1.529(3)
C13 C15 1.537(3)
C13 H13 1.0000
C14 H14A 0.9800
C14 H14B 0.9800
C14 H14C 0.9800
C15 H15A 0.9800
C15 H15B 0.9800
C15 H15C 0.9800
C16 C21 1.401(3)
C16 C17 1.401(3)
C17 C18 1.395(3)
C17 C22 1.523(3)
C18 C19 1.389(3)
C18 H18 0.9500
C19 C20 1.380(3)
C19 H19 0.9500
C20 C21 1.395(3)
C20 H20 0.9500
C21 C25 1.520(3)
C22 C23 1.526(3)
C22 C24 1.535(3)
C22 H22 1.0000
C23 H23A 0.9800
C23 H23B 0.9800
C23 H23C 0.9800
C24 H24A 0.9800
C24 H24B 0.9800
C24 H24C 0.9800
C25 C27 1.531(3)
C25 C26 1.535(3)
C25 H25 1.0000
C26 H26A 0.9800
C26 H26B 0.9800
C26 H26C 0.9800
C27 H27A 0.9800
C27 H27B 0.9800
C27 H27C 0.9800
C28 C29 1.537(3)
C28 H28A 0.9900
C28 H28B 0.9900
C29 C30 1.543(3)
C29 H29A 0.9900
C29 H29B 0.9900
C30 C33 1.525(3)
C30 C32 1.525(3)
C30 C31 1.531(3)
C31 H31A 0.9800
C31 H31B 0.9800
C31 H31C 0.9800
C32 H32A 0.9800
C32 H32B 0.9800
C32 H32C 0.9800
C33 H33A 0.9800
C33 H33B 0.9800
C33 H33C 0.9800
